data_2221453
loop_
_publ_author_name
'Tang, Li-Ming'
'Xu, Jia-Hui'
'Han, Xiao-Yan'
'Xu, Wei'

_publ_section_title
<i>catena</i>-Poly[[diaquacobalt(II)]-bis(<i>{\m</i>}-3-carboxyadamantane-1-carboxylato-\k^2^<i>O</i>^1^:<i>O</i>^3^)]
_journal_issue 4
_journal_name_full 'Acta Crystallographica Section E'
_journal_page_first m375
_journal_paper_doi 10.1107/S1600536809007387
_journal_volume 65
_journal_year 2009
_chemical_formula_iupac '[Co (C12 H15 O4)2 (H2 O)2]'
_chemical_formula_moiety 'C24 H34 Co O10'
_chemical_formula_sum 'C24 H34 Co O10'
_chemical_formula_weight 541.44
_chemical_name_systematic
;<i>catena</i>-Poly[[diaquacobalt(II)]-bis(\m-3-carboxyadamantane-1-carboxylato-
\k^2^<i>O</i>^1^:<i>O</i>^3^)]
;
_space_group_IT_number 56
_symmetry_cell_setting orthorhombic
_symmetry_space_group_name_Hall '-P 2ab 2ac'
_symmetry_space_group_name_H-M 'P c c n'
_atom_sites_solution_hydrogens geom
_atom_sites_solution_primary direct
_atom_sites_solution_secondary difmap
_audit_creation_method SHELXL-97
_cell_angle_alpha 90.00
_cell_angle_beta 90.00
_cell_angle_gamma 90.00
_cell_formula_units_Z 4
_cell_length_a 10.718(2)
_cell_length_b 23.638(5)
_cell_length_c 9.0726(18)
_cell_measurement_reflns_used 20865
_cell_measurement_temperature 293(2)
_cell_measurement_theta_max 27.47
_cell_measurement_theta_min 3.07
_cell_volume 2298.6(8)
_computing_cell_refinement 'RAPID-AUTO (Rigaku, 1998)'
_computing_data_collection 'RAPID-AUTO (Rigaku, 1998)'
_computing_data_reduction 'CrystalStructure (Rigaku/MSC, 2004)'
_computing_molecular_graphics 'SHELXTL (Sheldrick, 2008)'
_computing_publication_material 'SHELXL97 (Sheldrick, 2008)'
_computing_structure_refinement 'SHELXL97 (Sheldrick, 2008)'
_computing_structure_solution 'SHELXS97 (Sheldrick, 2008)'
_diffrn_ambient_temperature 293(2)
_diffrn_detector_area_resol_mean 0
_diffrn_measured_fraction_theta_full 0.999
_diffrn_measured_fraction_theta_max 0.999
_diffrn_measurement_device_type 'Rigaku R-AXIS RAPID'
_diffrn_measurement_method '\w scans'
_diffrn_radiation_monochromator graphite
_diffrn_radiation_source 'fine-focus sealed tube'
_diffrn_radiation_type MoK\a
_diffrn_radiation_wavelength 0.71073
_diffrn_reflns_av_R_equivalents 0.0332
_diffrn_reflns_av_sigmaI/netI 0.0182
_diffrn_reflns_limit_h_max 13
_diffrn_reflns_limit_h_min -13
_diffrn_reflns_limit_k_max 30
_diffrn_reflns_limit_k_min -30
_diffrn_reflns_limit_l_max 11
_diffrn_reflns_limit_l_min -11
_diffrn_reflns_number 20865
_diffrn_reflns_theta_full 27.47
_diffrn_reflns_theta_max 27.47
_diffrn_reflns_theta_min 3.07
_diffrn_standards_decay_% 0
_diffrn_standards_interval_time 0
_diffrn_standards_number 0
_exptl_absorpt_coefficient_mu 0.806
_exptl_absorpt_correction_T_max 0.925
_exptl_absorpt_correction_T_min 0.921
_exptl_absorpt_correction_type multi-scan
_exptl_absorpt_process_details '(ABSCOR; Higashi, 1995)'
_exptl_crystal_colour purple
_exptl_crystal_density_diffrn 1.565
_exptl_crystal_density_method 'not measured'
_exptl_crystal_description block
_exptl_crystal_F_000 1140
_exptl_crystal_size_max 0.10
_exptl_crystal_size_mid 0.10
_exptl_crystal_size_min 0.10
_refine_diff_density_max 0.349
_refine_diff_density_min -0.298
_refine_ls_extinction_expression Fc^*^=kFc[1+0.001xFc^2^\l^3^/sin(2\q)]^-1/4^
_refine_ls_extinction_method none
_refine_ls_goodness_of_fit_ref 1.061
_refine_ls_hydrogen_treatment constr
_refine_ls_matrix_type full
_refine_ls_number_parameters 161
_refine_ls_number_reflns 2622
_refine_ls_number_restraints 0
_refine_ls_restrained_S_all 1.061
_refine_ls_R_factor_all 0.0409
_refine_ls_R_factor_gt 0.0312
_refine_ls_shift/su_max 0.001
_refine_ls_shift/su_mean 0.001
_refine_ls_structure_factor_coef Fsqd
_refine_ls_weighting_details 'calc w=1/[\s^2^(Fo^2^)+(0.0444P)^2^+0.9177P] where P=(Fo^2^+2Fc^2^)/3'
_refine_ls_weighting_scheme calc
_refine_ls_wR_factor_gt 0.0815
_refine_ls_wR_factor_ref 0.0859
_reflns_number_gt 2145
_reflns_number_total 2622
_reflns_threshold_expression >2sigma(I)
_cod_data_source_file ng2552.cif
_cod_data_source_block I
_cod_depositor_comments
;
The following automatic conversions were performed:
'_geom_hbond_publ_flag' value 'Y' changed to 'y' according to
'/home/saulius/struct/CIF-dictionaries/cif_core.dic' dictionary named
'cif_core.dic' version 2.4.1 from 2010-06-29 (3 times).

Automatic conversion script
Id: cif_fix_enum 1527 2010-12-29 10:47:43Z saulius 

The following automatic conversions were performed:

'_geom_hbond_publ_flag' value 'Y' changed to 'y' according to
/home/saulius/struct/CIF-dictionaries/cif_core.dic dictionary named
'cif_core.dic' version 2.4.1 from 2010-06-29 (3 times).

Automatic conversion script
Id: cif_fix_values 1715 2011-07-08 13:25:40Z adriana 
;
_cod_database_code 2221453
_cod_database_fobs_code 2221453

loop_
_symmetry_equiv_pos_as_xyz
'x, y, z'
'-x+1/2, -y+1/2, z'
'-x, y+1/2, -z+1/2'
'x+1/2, -y, -z+1/2'
'-x, -y, -z'
'x-1/2, y-1/2, -z'
'x, -y-1/2, z-1/2'
'-x-1/2, y, z-1/2'

loop_
_atom_site_type_symbol
_atom_site_label
_atom_site_fract_x
_atom_site_fract_y
_atom_site_fract_z
_atom_site_U_iso_or_equiv
_atom_site_adp_type
_atom_site_calc_flag
_atom_site_refinement_flags
_atom_site_occupancy
_atom_site_disorder_assembly
_atom_site_disorder_group
Co Co 0.5000 0.5000 0.0000 0.02148(11) Uani d S 1 . .
C C1 0.50924(15) 0.62852(7) 0.64285(18) 0.0239(3) Uani d . 1 . .
C C2 0.37038(16) 0.64210(7) 0.61757(18) 0.0300(4) Uani d . 1 . .
H H2A 0.3213 0.6077 0.6246 0.036 Uiso calc R 1 . .
H H2B 0.3413 0.6683 0.6924 0.036 Uiso calc R 1 . .
C C3 0.35442(17) 0.66835(9) 0.46523(19) 0.0343(4) Uani d . 1 . .
H H3A 0.2660 0.6770 0.4490 0.041 Uiso calc R 1 . .
C C4 0.39899(16) 0.62682(8) 0.34654(18) 0.0310(4) Uani d . 1 . .
H H4A 0.3497 0.5924 0.3511 0.037 Uiso calc R 1 . .
H H4B 0.3878 0.6435 0.2498 0.037 Uiso calc R 1 . .
C C5 0.53696(15) 0.61264(7) 0.37055(16) 0.0212(3) Uani d . 1 . .
C C6 0.55413(17) 0.58683(7) 0.52439(16) 0.0256(3) Uani d . 1 . .
H H6A 0.6415 0.5780 0.5403 0.031 Uiso calc R 1 . .
H H6B 0.5069 0.5519 0.5315 0.031 Uiso calc R 1 . .
C C7 0.4296(2) 0.72253(8) 0.4553(2) 0.0394(5) Uani d . 1 . .
H H7A 0.4012 0.7490 0.5297 0.047 Uiso calc R 1 . .
H H7B 0.4176 0.7398 0.3593 0.047 Uiso calc R 1 . .
C C8 0.56719(19) 0.70952(7) 0.47855(19) 0.0327(4) Uani d . 1 . .
H H8A 0.6155 0.7446 0.4718 0.039 Uiso calc R 1 . .
C C9 0.58580(17) 0.68311(7) 0.63123(18) 0.0295(4) Uani d . 1 . .
H H9A 0.5594 0.7096 0.7068 0.035 Uiso calc R 1 . .
H H9B 0.6735 0.6748 0.6465 0.035 Uiso calc R 1 . .
C C10 0.61268(16) 0.66778(7) 0.36080(18) 0.0278(4) Uani d . 1 . .
H H10A 0.7005 0.6597 0.3758 0.033 Uiso calc R 1 . .
H H10B 0.6028 0.6844 0.2637 0.033 Uiso calc R 1 . .
C C11 0.58484(15) 0.57136(7) 0.25371(16) 0.0247(3) Uani d . 1 . .
O O1 0.52461(12) 0.56998(5) 0.13165(12) 0.0296(3) Uani d . 1 . .
O O2 0.67854(12) 0.54217(6) 0.27703(13) 0.0378(3) Uani d . 1 . .
C C12 0.51789(16) 0.60130(7) 0.79318(18) 0.0280(4) Uani d . 1 . .
O O3 0.51926(19) 0.63717(6) 0.90404(15) 0.0615(5) Uani d . 1 . .
H H1 0.5154 0.6209 0.9823 0.074 Uiso d . 1 . .
O O4 0.51779(12) 0.55044(5) 0.80980(13) 0.0312(3) Uani d . 1 . .
O O5 0.69310(12) 0.48644(6) 0.00823(12) 0.0314(3) Uani d . 1 . .
H H2 0.7197 0.5019 0.0807 0.038 Uiso d . 1 . .
H H3 0.7333 0.5010 -0.0575 0.038 Uiso d . 1 . .

loop_
_atom_site_aniso_label
_atom_site_aniso_U_11
_atom_site_aniso_U_22
_atom_site_aniso_U_33
_atom_site_aniso_U_12
_atom_site_aniso_U_13
_atom_site_aniso_U_23
Co 0.02775(18) 0.02296(17) 0.01371(17) 0.00182(11) 0.00009(11) 0.00032(11)
C1 0.0317(9) 0.0242(7) 0.0158(7) 0.0027(6) 0.0009(6) 0.0004(6)
C2 0.0277(9) 0.0389(9) 0.0232(8) -0.0011(7) 0.0058(7) -0.0017(7)
C3 0.0239(9) 0.0516(11) 0.0274(8) 0.0131(8) -0.0004(7) 0.0010(8)
C4 0.0250(9) 0.0467(10) 0.0213(8) 0.0020(7) -0.0039(6) -0.0009(7)
C5 0.0233(7) 0.0267(7) 0.0137(6) 0.0007(6) -0.0009(6) -0.0011(6)
C6 0.0361(9) 0.0243(7) 0.0164(7) 0.0041(7) 0.0003(6) -0.0009(6)
C7 0.0554(13) 0.0336(9) 0.0292(9) 0.0186(9) 0.0036(9) 0.0067(8)
C8 0.0438(11) 0.0246(8) 0.0296(9) -0.0059(7) 0.0065(8) 0.0010(7)
C9 0.0349(9) 0.0297(8) 0.0239(8) -0.0043(7) -0.0014(7) -0.0066(7)
C10 0.0303(9) 0.0308(8) 0.0222(8) -0.0032(7) 0.0047(6) 0.0028(7)
C11 0.0298(8) 0.0283(7) 0.0160(7) -0.0005(6) 0.0006(6) 0.0003(6)
O1 0.0444(7) 0.0296(6) 0.0148(5) 0.0054(5) -0.0070(5) -0.0027(5)
O2 0.0362(7) 0.0532(8) 0.0239(6) 0.0179(6) -0.0045(5) -0.0106(6)
C12 0.0373(10) 0.0288(8) 0.0181(8) 0.0048(7) 0.0004(6) -0.0005(7)
O3 0.1393(17) 0.0298(7) 0.0155(6) 0.0092(8) -0.0021(7) -0.0003(6)
O4 0.0484(8) 0.0268(6) 0.0185(6) -0.0005(5) 0.0019(5) 0.0024(5)
O5 0.0289(7) 0.0377(6) 0.0274(6) 0.0007(5) 0.0016(5) -0.0031(5)

loop_
_atom_type_symbol
_atom_type_description
_atom_type_scat_dispersion_real
_atom_type_scat_dispersion_imag
_atom_type_scat_source
C C 0.0033 0.0016 'International Tables Vol C Tables 4.2.6.8 and 6.1.1.4'
H H 0.0000 0.0000 'International Tables Vol C Tables 4.2.6.8 and 6.1.1.4'
O O 0.0106 0.0060 'International Tables Vol C Tables 4.2.6.8 and 6.1.1.4'
Co Co 0.3494 0.9721 'International Tables Vol C Tables 4.2.6.8 and 6.1.1.4'

loop_
_geom_angle_atom_site_label_1
_geom_angle_atom_site_label_2
_geom_angle_atom_site_label_3
_geom_angle_site_symmetry_1
_geom_angle_site_symmetry_3
_geom_angle
_geom_angle_publ_flag
O1 Co O1 5_665 . 180.00(6) ?
O1 Co O5 5_665 . 91.39(5) ?
O1 Co O5 . . 88.61(5) ?
O1 Co O5 5_665 5_665 88.61(5) ?
O1 Co O5 . 5_665 91.39(5) ?
O5 Co O5 . 5_665 180.00(6) ?
O1 Co O4 5_665 5_666 90.51(5) ?
O1 Co O4 . 5_666 89.49(5) ?
O5 Co O4 . 5_666 88.49(5) ?
O5 Co O4 5_665 5_666 91.51(5) ?
O1 Co O4 5_665 1_554 89.49(5) ?
O1 Co O4 . 1_554 90.51(5) ?
O5 Co O4 . 1_554 91.51(5) ?
O5 Co O4 5_665 1_554 88.49(5) ?
O4 Co O4 5_666 1_554 180.00(5) ?
C12 C1 C9 . . 112.81(14) ?
C12 C1 C6 . . 109.83(13) ?
C9 C1 C6 . . 108.93(14) ?
C12 C1 C2 . . 106.41(13) ?
C9 C1 C2 . . 109.37(14) ?
C6 C1 C2 . . 109.42(14) ?
C3 C2 C1 . . 109.17(13) ?
C3 C2 H2A . . 109.8 ?
C1 C2 H2A . . 109.8 ?
C3 C2 H2B . . 109.8 ?
C1 C2 H2B . . 109.8 ?
H2A C2 H2B . . 108.3 ?
C7 C3 C2 . . 109.76(15) ?
C7 C3 C4 . . 109.50(15) ?
C2 C3 C4 . . 109.95(15) ?
C7 C3 H3A . . 109.2 ?
C2 C3 H3A . . 109.2 ?
C4 C3 H3A . . 109.2 ?
C5 C4 C3 . . 109.93(13) ?
C5 C4 H4A . . 109.7 ?
C3 C4 H4A . . 109.7 ?
C5 C4 H4B . . 109.7 ?
C3 C4 H4B . . 109.7 ?
H4A C4 H4B . . 108.2 ?
C11 C5 C4 . . 111.41(13) ?
C11 C5 C6 . . 109.66(13) ?
C4 C5 C6 . . 109.40(13) ?
C11 C5 C10 . . 108.90(13) ?
C4 C5 C10 . . 108.42(13) ?
C6 C5 C10 . . 109.03(13) ?
C5 C6 C1 . . 110.11(13) ?
C5 C6 H6A . . 109.6 ?
C1 C6 H6A . . 109.6 ?
C5 C6 H6B . . 109.6 ?
C1 C6 H6B . . 109.6 ?
H6A C6 H6B . . 108.2 ?
C3 C7 C8 . . 109.63(14) ?
C3 C7 H7A . . 109.7 ?
C8 C7 H7A . . 109.7 ?
C3 C7 H7B . . 109.7 ?
C8 C7 H7B . . 109.7 ?
H7A C7 H7B . . 108.2 ?
C7 C8 C9 . . 109.50(15) ?
C7 C8 C10 . . 109.98(15) ?
C9 C8 C10 . . 109.04(14) ?
C7 C8 H8A . . 109.4 ?
C9 C8 H8A . . 109.4 ?
C10 C8 H8A . . 109.4 ?
C8 C9 C1 . . 109.59(13) ?
C8 C9 H9A . . 109.8 ?
C1 C9 H9A . . 109.8 ?
C8 C9 H9B . . 109.8 ?
C1 C9 H9B . . 109.8 ?
H9A C9 H9B . . 108.2 ?
C8 C10 C5 . . 109.71(13) ?
C8 C10 H10A . . 109.7 ?
C5 C10 H10A . . 109.7 ?
C8 C10 H10B . . 109.7 ?
C5 C10 H10B . . 109.7 ?
H10A C10 H10B . . 108.2 ?
O2 C11 O1 . . 122.85(15) ?
O2 C11 C5 . . 120.66(14) ?
O1 C11 C5 . . 116.47(14) ?
C11 O1 Co . . 125.90(11) ?
O4 C12 O3 . . 122.98(16) ?
O4 C12 C1 . . 122.33(15) ?
O3 C12 C1 . . 114.61(15) ?
C12 O3 H1 . . 111.4 ?
C12 O4 Co . 1_556 131.58(11) ?
Co O5 H2 . . 108.0 ?
Co O5 H3 . . 115.6 ?
H2 O5 H3 . . 102.6 ?

loop_
_geom_bond_atom_site_label_1
_geom_bond_atom_site_label_2
_geom_bond_site_symmetry_2
_geom_bond_distance
_geom_bond_publ_flag
Co O1 5_665 2.0574(12) ?
Co O1 . 2.0574(12) y
Co O5 . 2.0956(14) y
Co O5 5_665 2.0956(14) ?
Co O4 5_666 2.1061(12) ?
Co O4 1_554 2.1061(12) y
C1 C12 . 1.511(2) ?
C1 C9 . 1.533(2) ?
C1 C6 . 1.535(2) ?
C1 C2 . 1.540(2) ?
C2 C3 . 1.525(2) ?
C2 H2A . 0.9700 ?
C2 H2B . 0.9700 ?
C3 C7 . 1.516(3) ?
C3 C4 . 1.533(2) ?
C3 H3A . 0.9800 ?
C4 C5 . 1.532(2) ?
C4 H4A . 0.9700 ?
C4 H4B . 0.9700 ?
C5 C11 . 1.530(2) ?
C5 C6 . 1.534(2) ?
C5 C10 . 1.538(2) ?
C6 H6A . 0.9700 ?
C6 H6B . 0.9700 ?
C7 C8 . 1.522(3) ?
C7 H7A . 0.9700 ?
C7 H7B . 0.9700 ?
C8 C9 . 1.532(2) ?
C8 C10 . 1.534(2) ?
C8 H8A . 0.9800 ?
C9 H9A . 0.9700 ?
C9 H9B . 0.9700 ?
C10 H10A . 0.9700 ?
C10 H10B . 0.9700 ?
C11 O2 . 1.237(2) ?
C11 O1 . 1.2823(19) ?
C12 O4 . 1.212(2) ?
C12 O3 . 1.316(2) ?
O3 H1 . 0.8083 ?
O4 Co 1_556 2.1061(12) ?
O5 H2 . 0.8045 ?
O5 H3 . 0.8128 ?

loop_
_geom_hbond_atom_site_label_D
_geom_hbond_atom_site_label_H
_geom_hbond_atom_site_label_A
_geom_hbond_site_symmetry_D
_geom_hbond_site_symmetry_H
_geom_hbond_site_symmetry_A
_geom_hbond_distance_DH
_geom_hbond_distance_HA
_geom_hbond_distance_DA
_geom_hbond_angle_DHA
_geom_hbond_publ_flag
O3 H1 O1 . . 1_556 0.81 1.82 2.6058(19) 166 y
O5 H2 O2 . . 1_555 0.80 2.07 2.7762(18) 147 y
O5 H3 O2 . . 8_755 0.81 2.02 2.8334(18) 175 y
